data_4337852
loop_
_publ_author_name
'Cheng, Eddie Chung-Chin'
'Lo, Wing-Yin'
'Lee, Terence Kwok-Ming'
'Zhu, Nianyong'
'Yam, Vivian Wing-Wah'

_publ_section_title
;
 Synthesis, Characterization, and Luminescence Studies of Discrete
 Polynuclear Gold(I) Sulfido and Selenido Complexes with Intramolecular
 Aurophilic Contacts.
;
_journal_issue 7
_journal_name_full 'Inorganic chemistry'
_journal_page_first 3854
_journal_paper_doi 10.1021/ic500215d
_journal_volume 53
_journal_year 2014
_chemical_formula_moiety 'C120 H96 Au10 Cl6 N4 O8 P8 S4'
_chemical_formula_sum 'C120 H96 Au10 Cl6 N4 O8 P8 S4'
_chemical_formula_weight 4280.37
_space_group_IT_number 114
_symmetry_cell_setting tetragonal
_symmetry_space_group_name_Hall 'P -4 2n'
_symmetry_space_group_name_H-M 'P -4 21 c'
_atom_sites_solution_hydrogens geom
_atom_sites_solution_primary direct
_atom_sites_solution_secondary difmap
_audit_creation_method shelxl-97
_audit_update_record '2013-05-31 # Formatted by publCIF'
_cell_angle_alpha 90.00
_cell_angle_beta 90.00
_cell_angle_gamma 90.00
_cell_formula_units_Z 2
_cell_length_a 19.442(2)
_cell_length_b 19.442(2)
_cell_length_c 21.170(2)
_cell_measurement_temperature 301(2)
_cell_volume 8002.1(14)
_computing_cell_refinement Scalepack
_computing_data_collection Marcontrol
_computing_data_reduction Denzo
_computing_molecular_graphics 'ortep-3 for windows (farrugia, 1997)'
_computing_publication_material 'wingx publication routines (farrugia, 1999)'
_computing_structure_refinement 'shelxl-97 (sheldrick, 1997)'
_computing_structure_solution shelxs-97
_diffrn_ambient_temperature 301(2)
_diffrn_measured_fraction_theta_full 0.985
_diffrn_measured_fraction_theta_max 0.985
_diffrn_measurement_device_type 'Marresearch Mar300 Imaging Plate'
_diffrn_measurement_method oscillation
_diffrn_radiation_monochromator graphite
_diffrn_radiation_source 'fine-focus sealed tube'
_diffrn_radiation_type mok\a
_diffrn_radiation_wavelength 0.71073
_diffrn_reflns_av_R_equivalents 0.0816
_diffrn_reflns_av_sigmaI/netI 0.0535
_diffrn_reflns_limit_h_max 23
_diffrn_reflns_limit_h_min -23
_diffrn_reflns_limit_k_max 23
_diffrn_reflns_limit_k_min -23
_diffrn_reflns_limit_l_max 25
_diffrn_reflns_limit_l_min -25
_diffrn_reflns_number 40168
_diffrn_reflns_theta_full 25.50
_diffrn_reflns_theta_max 25.50
_diffrn_reflns_theta_min 1.42
_exptl_absorpt_coefficient_mu 9.404
_exptl_absorpt_correction_type none
_exptl_crystal_colour 'greenish yellow'
_exptl_crystal_density_diffrn 1.776
_exptl_crystal_density_method 'not measured'
_exptl_crystal_description prism
_exptl_crystal_F_000 3968
_exptl_crystal_size_max 0.25
_exptl_crystal_size_mid 0.2
_exptl_crystal_size_min 0.2
_refine_diff_density_max 2.111
_refine_diff_density_min -5.476
_refine_diff_density_rms 0.661
_refine_ls_abs_structure_details 'flack h d (1983), acta cryst. a39, 876-881'
_refine_ls_abs_structure_Flack 0.035(16)
_refine_ls_extinction_method none
_refine_ls_goodness_of_fit_ref 1.082
_refine_ls_hydrogen_treatment constr
_refine_ls_matrix_type full
_refine_ls_number_parameters 344
_refine_ls_number_reflns 7257
_refine_ls_number_restraints 21
_refine_ls_restrained_S_all 1.080
_refine_ls_R_factor_all 0.0653
_refine_ls_R_factor_gt 0.0507
_refine_ls_shift/su_max 0.012
_refine_ls_shift/su_mean 0.001
_refine_ls_structure_factor_coef Fsqd
_refine_ls_weighting_details 'calc w=1/[\s^2^(fo^2^)+(0.1092p)^2^+0.0000p] where p=(fo^2^+2fc^2^)/3'
_refine_ls_weighting_scheme calc
_refine_ls_wR_factor_gt 0.1393
_refine_ls_wR_factor_ref 0.1559
_reflns_number_gt 6249
_reflns_number_total 7257
_reflns_threshold_expression >2sigma(i)
_cod_data_source_file ic500215d_si_002.cif
_cod_data_source_block mar31
_cod_depositor_comments
;
The following automatic conversions were performed:

'_atom_site_refinement_flags' value 'r' changed to 'R' according to
/usr/data/users/saulius/automatic-downloads/rss-feeds/ACS/lib/dictionaries/cif_core.dic
dictionary named 'cif_core.dic' version 2.4.2 from 2011-04-26 (11
times).

'_atom_site_refinement_flags' value 'g' changed to 'G'
according to
/usr/data/users/saulius/automatic-downloads/rss-feeds/ACS/lib/dictionaries/cif_core.dic
dictionary named 'cif_core.dic' version 2.4.2 from 2011-04-26 (6
times).

Automatic conversion script
Id: cif_fix_values 2281 2013-09-26 08:29:07Z andrius 

 Adding full bibliography for 4337851--4337855.cif.

The following automatic conversions were performed:

'_atom_site_refinement_flags' value 'pd' changed to 'PD' according to
the built-in table from CIF Core dictionary named 'cif_core.dic'
version 2.4.1 from 2010-06-29 (5 times).

Automatic conversion script
Id: cif_fix_values 3143 2015-03-26 13:38:13Z robertas 
;
_cod_database_code 4337852

loop_
_symmetry_equiv_pos_as_xyz
'x, y, z'
'x+1/2, -y+1/2, -z+1/2'
'-x, -y, z'
'-x+1/2, y+1/2, -z+1/2'
'-y+1/2, -x+1/2, z+1/2'
'-y, x, -z'
'y, -x, -z'
'y+1/2, x+1/2, z+1/2'

loop_
_atom_site_label
_atom_site_type_symbol
_atom_site_fract_x
_atom_site_fract_y
_atom_site_fract_z
_atom_site_U_iso_or_equiv
_atom_site_adp_type
_atom_site_occupancy
_atom_site_symmetry_multiplicity
_atom_site_calc_flag
_atom_site_refinement_flags
au1 Au 0.13750(3) 0.07337(3) 0.02207(3) 0.05203(17) Uani 1 1 d .
au2 Au 0.02649(3) 0.15236(3) 0.09767(3) 0.05217(17) Uani 1 1 d .
au3 Au 0.0000 0.0000 0.07240(3) 0.04899(19) Uani 1 2 d S
s1 S 0.09313(18) 0.07535(18) -0.07986(16) 0.0485(7) Uani 1 1 d .
p1 P 0.1993(2) 0.0812(2) 0.11241(18) 0.0537(9) Uani 1 1 d .
p2 P 0.1229(2) 0.2120(2) 0.1206(2) 0.0566(9) Uani 1 1 d .
cl1 Cl 0.3819(5) 0.2343(5) 0.3531(5) 0.167(4) Uani 1 1 d .
c1 C 0.2365(9) 0.1813(8) 0.1959(8) 0.064(4) Uani 1 1 d .
c2 C 0.2970(10) 0.2121(9) 0.1855(11) 0.079(5) Uani 1 1 d .
h2 H 0.3076 0.2254 0.1444 0.095 Uiso 1 1 calc R
c3 C 0.3439(11) 0.2249(11) 0.2316(12) 0.088(6) Uani 1 1 d .
h3 H 0.3877 0.2409 0.2216 0.105 Uiso 1 1 calc R
c4 C 0.3256(13) 0.2141(12) 0.2918(16) 0.106(9) Uani 1 1 d .
c5 C 0.2675(14) 0.1849(13) 0.3054(11) 0.106(8) Uani 1 1 d .
h5 H 0.2575 0.1754 0.3475 0.127 Uiso 1 1 calc R
c6 C 0.2184(12) 0.1668(12) 0.2580(10) 0.095(7) Uani 1 1 d .
h6 H 0.1765 0.1465 0.2681 0.114 Uiso 1 1 calc R
c7 C 0.2894(8) 0.0746(9) 0.0990(9) 0.068(4) Uani 1 1 d .
c8 C 0.3138(11) 0.0844(10) 0.0405(11) 0.086(6) Uani 1 1 d .
h8 H 0.2824 0.0874 0.0075 0.103 Uiso 1 1 calc R
c9 C 0.3848(11) 0.0904(19) 0.0261(16) 0.145(13) Uani 1 1 d .
h9 H 0.3999 0.1032 -0.0139 0.174 Uiso 1 1 calc R
c10 C 0.4299(15) 0.0762(19) 0.074(2) 0.163(16) Uani 1 1 d .
h10 H 0.4769 0.0763 0.0658 0.195 Uiso 1 1 calc R
c11 C 0.4085(9) 0.0621(11) 0.1329(16) 0.110(10) Uani 1 1 d .
h11 H 0.4409 0.0526 0.1639 0.133 Uiso 1 1 calc R
c12 C 0.3332(9) 0.0613(8) 0.1501(10) 0.072(5) Uani 1 1 d .
h12 H 0.3174 0.0528 0.1908 0.086 Uiso 1 1 calc R
c13 C 0.1795(9) 0.0198(9) 0.1713(8) 0.062(4) Uani 1 1 d .
c14 C 0.1272(15) 0.0290(13) 0.2108(9) 0.102(8) Uani 1 1 d .
h14 H 0.1063 0.0720 0.2131 0.122 Uiso 1 1 calc R
c15 C 0.1029(17) -0.0241(12) 0.2486(12) 0.112(9) Uani 1 1 d .
h15 H 0.0624 -0.0181 0.2714 0.134 Uiso 1 1 calc R
c16 C 0.1349(17) -0.0802(18) 0.2526(13) 0.128(12) Uani 1 1 d .
h16 H 0.1204 -0.1120 0.2826 0.154 Uiso 1 1 calc R
c17 C 0.1883(13) -0.0966(12) 0.2162(13) 0.101(8) Uani 1 1 d .
h17 H 0.2090 -0.1398 0.2166 0.121 Uiso 1 1 calc R
c18 C 0.2116(11) -0.0400(11) 0.1753(10) 0.089(6) Uani 1 1 d .
h18 H 0.2510 -0.0466 0.1511 0.107 Uiso 1 1 calc R
c19 C 0.1086(9) 0.2754(9) 0.1859(9) 0.069(5) Uani 1 1 d .
c20 C 0.1512(11) 0.3367(10) 0.1847(12) 0.087(6) Uani 1 1 d .
h20 H 0.1825 0.3457 0.1526 0.104 Uiso 1 1 calc R
c21 C 0.1416(16) 0.3783(12) 0.2329(14) 0.113(9) Uani 1 1 d .
h21 H 0.1666 0.4191 0.2346 0.135 Uiso 1 1 calc R
c22 C 0.0958(18) 0.3636(16) 0.2815(16) 0.152(17) Uani 1 1 d .
h22 H 0.0930 0.3940 0.3153 0.182 Uiso 1 1 calc R
c23 C 0.0534(15) 0.3048(15) 0.2817(13) 0.122(10) Uani 1 1 d .
h23 H 0.0237 0.2960 0.3152 0.147 Uiso 1 1 calc R
c24 C 0.0573(15) 0.2600(15) 0.2300(12) 0.113(8) Uani 1 1 d .
h24 H 0.0279 0.2226 0.2254 0.135 Uiso 1 1 calc R
c25 C 0.1517(7) 0.2593(7) 0.0534(6) 0.070(4) Uani 1 1 d G
c26 C 0.2148(7) 0.2469(9) 0.0246(8) 0.124(10) Uani 1 1 d G
h26 H 0.2465 0.2178 0.0438 0.149 Uiso 1 1 calc R
c27 C 0.2305(9) 0.2780(13) -0.0327(9) 0.178(19) Uani 1 1 d G
h27 H 0.2727 0.2697 -0.0519 0.213 Uiso 1 1 calc R
c28 C 0.1831(11) 0.3216(13) -0.0613(8) 0.26(3) Uani 1 1 d G
h28 H 0.1936 0.3424 -0.0996 0.312 Uiso 1 1 calc R
c29 C 0.1200(10) 0.3340(10) -0.0325(9) 0.146(13) Uani 1 1 d G
h29 H 0.0883 0.3631 -0.0517 0.175 Uiso 1 1 calc R
c30 C 0.1043(6) 0.3029(8) 0.0248(8) 0.117(8) Uani 1 1 d G
h30 H 0.0621 0.3112 0.0440 0.141 Uiso 1 1 calc R
n1 N 0.1886(6) 0.1606(6) 0.1447(6) 0.054(3) Uani 1 1 d .
cl2 Cl 0.0149(16) 0.1596(15) 0.3738(16) 0.269(18) Uiso 0.50 1 d PD
o1 O -0.023(5) 0.106(4) 0.387(6) 0.40(4) Uiso 0.50 1 d PD
o2 O 0.050(5) 0.147(6) 0.322(4) 0.40(4) Uiso 0.50 1 d PD
o3 O 0.057(5) 0.172(5) 0.421(4) 0.40(4) Uiso 0.50 1 d PD
o4 O -0.025(5) 0.214(4) 0.365(5) 0.40(4) Uiso 0.50 1 d PD

loop_
_atom_site_aniso_label
_atom_site_aniso_U_11
_atom_site_aniso_U_22
_atom_site_aniso_U_33
_atom_site_aniso_U_23
_atom_site_aniso_U_13
_atom_site_aniso_U_12
au1 0.0593(3) 0.0533(3) 0.0435(3) -0.0048(2) -0.0057(2) 0.0015(2)
au2 0.0554(3) 0.0544(3) 0.0467(3) -0.0047(2) -0.0054(2) 0.0010(2)
au3 0.0571(4) 0.0509(4) 0.0390(3) 0.000 0.000 -0.0035(3)
s1 0.0559(18) 0.0508(17) 0.0387(17) 0.0008(14) -0.0038(14) -0.0016(15)
p1 0.061(2) 0.055(2) 0.045(2) -0.0050(16) -0.0141(16) -0.0020(16)
p2 0.062(2) 0.051(2) 0.057(2) -0.0071(17) -0.0122(18) -0.0035(17)
cl1 0.167(7) 0.166(7) 0.169(8) -0.057(6) -0.116(7) 0.007(6)
c1 0.076(11) 0.053(8) 0.062(10) -0.003(7) -0.014(8) 0.009(8)
c2 0.073(11) 0.063(10) 0.101(15) -0.012(10) -0.020(11) -0.004(9)
c3 0.082(13) 0.084(13) 0.097(17) -0.017(12) -0.017(12) 0.002(11)
c4 0.094(16) 0.080(13) 0.14(3) -0.034(15) -0.058(17) -0.011(12)
c5 0.13(2) 0.125(19) 0.066(13) -0.013(13) -0.041(14) 0.003(16)
c6 0.100(15) 0.107(16) 0.076(14) -0.020(12) -0.043(12) -0.005(13)
c7 0.061(9) 0.071(10) 0.071(11) 0.003(9) -0.023(9) 0.009(8)
c8 0.086(13) 0.087(13) 0.084(14) 0.001(11) -0.002(11) 0.034(11)
c9 0.051(11) 0.25(4) 0.13(2) -0.02(3) 0.017(14) 0.003(17)
c10 0.080(18) 0.18(3) 0.23(4) 0.04(3) 0.06(2) -0.013(19)
c11 0.044(9) 0.084(13) 0.20(3) 0.012(16) -0.059(14) -0.002(9)
c12 0.070(10) 0.053(9) 0.092(13) -0.009(8) -0.005(9) 0.009(8)
c13 0.068(9) 0.066(10) 0.052(9) 0.000(7) -0.016(8) 0.001(8)
c14 0.15(2) 0.103(15) 0.050(10) 0.017(11) -0.045(14) 0.001(16)
c15 0.17(2) 0.085(14) 0.084(15) 0.050(13) -0.015(16) -0.013(16)
c16 0.14(2) 0.16(3) 0.083(17) 0.068(18) -0.023(16) -0.07(2)
c17 0.099(16) 0.081(13) 0.12(2) 0.041(14) -0.037(15) -0.013(12)
c18 0.088(14) 0.096(15) 0.083(14) 0.025(12) -0.019(12) -0.030(12)
c19 0.072(10) 0.060(9) 0.074(11) -0.001(8) -0.032(9) 0.022(8)
c20 0.077(11) 0.073(11) 0.110(17) -0.019(11) -0.016(11) -0.011(10)
c21 0.15(2) 0.070(13) 0.12(2) -0.032(14) -0.029(19) -0.021(15)
c22 0.18(3) 0.13(2) 0.14(3) -0.09(2) -0.11(3) 0.07(2)
c23 0.14(2) 0.13(2) 0.097(17) -0.058(17) -0.026(16) 0.051(19)
c24 0.13(2) 0.13(2) 0.078(15) -0.008(14) 0.034(15) -0.008(17)
c25 0.072(10) 0.067(10) 0.071(11) 0.001(8) -0.024(9) -0.013(8)
c26 0.095(16) 0.19(3) 0.087(15) 0.040(19) 0.018(14) 0.033(18)
c27 0.13(2) 0.30(5) 0.11(2) 0.11(3) 0.033(19) 0.05(3)
c28 0.22(4) 0.44(8) 0.12(3) 0.17(4) -0.04(3) -0.19(5)
c29 0.16(3) 0.15(2) 0.13(2) 0.09(2) -0.06(2) -0.03(2)
c30 0.13(2) 0.103(16) 0.12(2) 0.038(16) -0.010(18) 0.007(16)
n1 0.059(7) 0.053(6) 0.049(7) -0.011(5) -0.010(6) -0.015(5)

loop_
_atom_type_symbol
_atom_type_description
_atom_type_scat_dispersion_real
_atom_type_scat_dispersion_imag
_atom_type_scat_source
Au Au -2.0133 8.8022 'international tables vol c tables 4.2.6.8 and 6.1.1.4'
S S 0.1246 0.1234 'international tables vol c tables 4.2.6.8 and 6.1.1.4'
P P 0.1023 0.0942 'international tables vol c tables 4.2.6.8 and 6.1.1.4'
Cl Cl 0.1484 0.1585 'international tables vol c tables 4.2.6.8 and 6.1.1.4'
C C 0.0033 0.0016 'international tables vol c tables 4.2.6.8 and 6.1.1.4'
N n 0.0061 0.0033 'international tables vol c tables 4.2.6.8 and 6.1.1.4'
O O 0.0106 0.0060 'international tables vol c tables 4.2.6.8 and 6.1.1.4'
H H 0.0000 0.0000 'international tables vol c tables 4.2.6.8 and 6.1.1.4'

loop_
_geom_angle_atom_site_label_1
_geom_angle_atom_site_label_2
_geom_angle_atom_site_label_3
_geom_angle
_geom_angle_site_symmetry_1
_geom_angle_site_symmetry_3
p1 au1 s1 168.60(14) . .
p1 au1 au2 84.28(11) . .
s1 au1 au2 102.30(9) . .
p1 au1 au2 131.35(10) . 7
s1 au1 au2 46.32(9) . 7
au2 au1 au2 140.55(3) . 7
p1 au1 au3 101.04(11) . .
s1 au1 au3 90.36(9) . .
au2 au1 au3 57.886(16) . .
au2 au1 au3 93.92(2) 7 .
p2 au2 s1 176.56(14) . 6
p2 au2 au3 132.54(10) . .
s1 au2 au3 49.19(9) 6 .
p2 au2 au1 77.70(11) . .
s1 au2 au1 105.35(9) 6 .
au3 au2 au1 62.978(17) . .
p2 au2 au1 136.00(11) . 6
s1 au2 au1 46.40(9) 6 6
au3 au2 au1 70.850(18) . 6
au1 au2 au1 88.21(2) . 6
s1 au3 s1 172.24(17) 6 7
s1 au3 au2 48.83(9) 6 .
s1 au3 au2 129.39(9) 7 .
s1 au3 au2 129.39(9) 6 3
s1 au3 au2 48.83(9) 7 3
au2 au3 au2 159.82(3) . 3
s1 au3 au3 93.88(9) 6 6
s1 au3 au3 93.88(9) 7 6
au2 au3 au3 100.092(17) . 6
au2 au3 au3 100.092(17) 3 6
s1 au3 au1 81.06(9) 6 3
s1 au3 au1 101.56(9) 7 3
au2 au3 au1 128.995(14) . 3
au2 au3 au1 59.135(15) 3 3
au3 au3 au1 70.629(16) 6 3
s1 au3 au1 101.56(9) 6 .
s1 au3 au1 81.06(9) 7 .
au2 au3 au1 59.135(15) . .
au2 au3 au1 128.995(14) 3 .
au3 au3 au1 70.629(16) 6 .
au1 au3 au1 141.26(3) 3 .
au2 s1 au1 87.28(12) 7 .
au2 s1 au3 81.98(11) 7 6
au1 s1 au3 102.40(14) . 6
n1 p1 c13 107.6(8) . .
n1 p1 c7 104.5(7) . .
c13 p1 c7 106.2(8) . .
n1 p1 au1 109.6(5) . .
c13 p1 au1 115.8(5) . .
c7 p1 au1 112.5(6) . .
n1 p2 c25 107.9(7) . .
n1 p2 c19 106.1(6) . .
c25 p2 c19 107.2(8) . .
n1 p2 au2 112.7(4) . .
c25 p2 au2 110.7(5) . .
c19 p2 au2 111.9(6) . .
c2 c1 c6 118.0(18) . .
c2 c1 n1 123.5(18) . .
c6 c1 n1 118.5(17) . .
c1 c2 c3 124(2) . .
c4 c3 c2 118(2) . .
c5 c4 c3 121(2) . .
c5 c4 cl1 119(3) . .
c3 c4 cl1 120(2) . .
c4 c5 c6 122(3) . .
c1 c6 c5 116(2) . .
c8 c7 c12 121.6(17) . .
c8 c7 p1 119.1(14) . .
c12 c7 p1 119.3(15) . .
c7 c8 c9 124(2) . .
c10 c9 c8 116(3) . .
c11 c10 c9 122(2) . .
c10 c11 c12 122(2) . .
c7 c12 c11 114(2) . .
c18 c13 c14 116(2) . .
c18 c13 p1 122.4(16) . .
c14 c13 p1 121.2(16) . .
c13 c14 c15 121(3) . .
c16 c15 c14 121(3) . .
c15 c16 c17 124(2) . .
c16 c17 c18 114(2) . .
c13 c18 c17 123(2) . .
c24 c19 c20 126(2) . .
c24 c19 p2 117.3(17) . .
c20 c19 p2 116.3(16) . .
c21 c20 c19 114(2) . .
c20 c21 c22 123(2) . .
c21 c22 c23 123(2) . .
c24 c23 c22 118(3) . .
c19 c24 c23 115(3) . .
c26 c25 c30 120.0 . .
c26 c25 p2 122.4(9) . .
c30 c25 p2 116.9(9) . .
c25 c26 c27 120.0 . .
c26 c27 c28 120.0 . .
c29 c28 c27 120.0 . .
c28 c29 c30 120.0 . .
c29 c30 c25 120.0 . .
c1 n1 p2 122.1(10) . .
c1 n1 p1 117.5(10) . .
p2 n1 p1 120.4(7) . .
o3 cl2 o1 109.8(13) . .
o3 cl2 o2 109.7(13) . .
o1 cl2 o2 109.1(13) . .
o3 cl2 o4 109.1(13) . .
o1 cl2 o4 109.6(13) . .
o2 cl2 o4 109.6(13) . .
h2 c2 c3 118(2) . .

loop_
_geom_bond_atom_site_label_1
_geom_bond_atom_site_label_2
_geom_bond_distance
_geom_bond_site_symmetry_2
au1 p1 2.264(4) .
au1 s1 2.324(4) .
au1 au2 3.0949(8) .
au1 au2 3.2061(8) 7
au1 au3 3.2119(7) .
au2 p2 2.257(4) .
au2 s1 2.321(4) 6
au2 au3 3.0538(6) .
au2 au1 3.2061(8) 6
au3 s1 2.334(3) 6
au3 s1 2.334(3) 7
au3 au2 3.0538(6) 3
au3 au3 3.0653(14) 6
au3 au1 3.2119(7) 3
s1 au2 2.321(4) 7
s1 au3 2.334(3) 6
p1 n1 1.702(13) .
p1 c13 1.769(18) .
p1 c7 1.778(17) .
p2 n1 1.700(14) .
p2 c25 1.785(11) .
p2 c19 1.873(18) .
cl1 c4 1.74(2) .
c1 c2 1.34(3) .
c1 c6 1.39(3) .
c1 n1 1.49(2) .
c2 c3 1.36(3) .
c3 c4 1.34(4) .
c4 c5 1.30(4) .
c5 c6 1.43(3) .
c7 c8 1.34(3) .
c7 c12 1.40(2) .
c8 c9 1.42(3) .
c9 c10 1.37(5) .
c10 c11 1.34(5) .
c11 c12 1.51(3) .
c13 c18 1.32(3) .
c13 c14 1.33(3) .
c14 c15 1.39(3) .
c15 c16 1.26(4) .
c16 c17 1.33(4) .
c17 c18 1.47(3) .
c19 c24 1.40(3) .
c19 c20 1.45(3) .
c20 c21 1.32(3) .
c21 c22 1.39(5) .
c22 c23 1.41(5) .
c23 c24 1.40(3) .
c25 c26 1.3900 .
c25 c30 1.3900 .
c26 c27 1.3900 .
c27 c28 1.3900 .
c28 c29 1.3900 .
c29 c30 1.3900 .
cl2 o3 1.31(6) .
cl2 o1 1.31(6) .
cl2 o2 1.31(6) .
cl2 o4 1.32(6) .
c2 h2 0.93(2) .
